data_1522587
loop_
_publ_author_name
'Ng, H.N.'
'Calvo, C.'

_publ_section_title
;
 Crystal structure of and electron spin resonance of Mn2+ in Mg V2 O6
;
_journal_name_full 'Canadian Journal of Chemistry'
_journal_page_first 3619
_journal_page_last 3624
_journal_volume 50
_journal_year 1972
_chemical_formula_sum 'Mg O6 V2'
_chemical_name_systematic 'Mg V2 O6'
_space_group_IT_number 12
_symmetry_space_group_name_Hall '-C 2y'
_symmetry_space_group_name_H-M 'C 1 2/m 1'
_cell_angle_alpha 90
_cell_angle_beta 111.77
_cell_angle_gamma 90
_cell_formula_units_Z 2
_cell_length_a 9.279
_cell_length_b 3.502
_cell_length_c 6.731
_cell_volume 203.125
_citation_journal_id_ASTM CJCHAG
_cod_data_source_file Ng_CJCHAG_1972_305.cif
_cod_data_source_block Mg1O6V2
_cod_original_cell_volume 203.1249
_cod_original_formula_sum 'Mg1 O6 V2'
_cod_database_code 1522587

loop_
_symmetry_equiv_pos_as_xyz
x,y,z
-x,y,-z
-x,-y,-z
x,-y,z
x+1/2,y+1/2,z
-x+1/2,y+1/2,-z
-x+1/2,-y+1/2,-z
x+1/2,-y+1/2,z

loop_
_atom_site_label
_atom_site_type_symbol
_atom_site_fract_x
_atom_site_fract_y
_atom_site_fract_z
_atom_site_occupancy
_atom_site_U_iso_or_equiv
V1 V+5 0.30514 0.5 0.3436 1 0.0
O2 O-2 0.4607 0.5 0.2764 1 0.0
Mg1 Mg+2 0 0 0 1 0.0
O3 O-2 0.193 0.5 0.5652 1 0.0
O1 O-2 0.1517 0.5 0.1133 1 0.0
